data_4101661
loop_
_publ_author_name
'Gao, Shuanhu'
'Wang, Qiaoling'
'Huang, Lily Jun-Shen'
'Lum, Lawrence'
'Chen, Chuo'

_publ_section_title
;
 Chemical and biological studies of nakiterpiosin and nakiterpiosinone.
;
_journal_issue 1
_journal_name_full 'Journal of the American Chemical Society'
_journal_page_first 371
_journal_page_last 383
_journal_paper_doi 10.1021/ja908626k
_journal_volume 132
_journal_year 2010
_chemical_formula_sum 'C23 H27 Br O5'
_chemical_formula_weight 463.36
_chemical_name_systematic
;
 ?
;
_space_group_IT_number 2
_symmetry_cell_setting triclinic
_symmetry_space_group_name_Hall '-P 1'
_symmetry_space_group_name_H-M 'P -1'
_atom_sites_solution_hydrogens geom
_atom_sites_solution_primary direct
_atom_sites_solution_secondary difmap
_audit_creation_method SHELXL-97
_cell_angle_alpha 68.148(3)
_cell_angle_beta 70.938(4)
_cell_angle_gamma 72.309(4)
_cell_formula_units_Z 4
_cell_length_a 11.252(3)
_cell_length_b 14.425(3)
_cell_length_c 14.949(4)
_cell_measurement_reflns_used 29569
_cell_measurement_temperature 233(2)
_cell_measurement_theta_max 27.5
_cell_measurement_theta_min 2.0
_cell_volume 2082.1(9)
_computing_cell_refinement 'CrystalClear (Rigaku Inc., 2008)'
_computing_data_collection 'CrystalClear (Rigaku Inc., 2008)'
_computing_data_reduction 'CrystalClear (Rigaku Inc., 2008)'
_computing_molecular_graphics 'XP SHELXTL/PC, Siemens Analytical'
_computing_structure_refinement 'XL SHELXTL/PC, Siemens Analytical'
_computing_structure_solution
;

SIR97 - Altomare A., Burla M.C., Camalli M., Cascarano G.L., Giacovazzo C., 
Guagliardi A., Moliterni A.G.G., Polidori G.,Spagna R.
;
_diffrn_ambient_temperature 233(2)
_diffrn_measured_fraction_theta_full 0.994
_diffrn_measured_fraction_theta_max 0.994
_diffrn_measurement_device_type 'Rigaku SCX-Mini with Mercury CCD'
_diffrn_measurement_method \w-scans
_diffrn_radiation_monochromator graphite
_diffrn_radiation_source 'fine-focus sealed tube'
_diffrn_radiation_type MoK\a
_diffrn_radiation_wavelength 0.71069
_diffrn_reflns_av_R_equivalents 0.0406
_diffrn_reflns_av_sigmaI/netI 0.0410
_diffrn_reflns_limit_h_max 14
_diffrn_reflns_limit_h_min -14
_diffrn_reflns_limit_k_max 18
_diffrn_reflns_limit_k_min -18
_diffrn_reflns_limit_l_max 19
_diffrn_reflns_limit_l_min -19
_diffrn_reflns_number 29240
_diffrn_reflns_theta_full 27.45
_diffrn_reflns_theta_max 27.45
_diffrn_reflns_theta_min 3.00
_exptl_absorpt_coefficient_mu 2.006
_exptl_absorpt_correction_T_max 0.85
_exptl_absorpt_correction_T_min 0.63
_exptl_absorpt_correction_type multi-scan
_exptl_absorpt_process_details
;
Abscor.  T. Higashi (2001).  Rigaku Corporation, Tokyo, Japan.
;
_exptl_crystal_colour colorless
_exptl_crystal_density_diffrn 1.478
_exptl_crystal_density_method 'not measured'
_exptl_crystal_description plates
_exptl_crystal_F_000 960
_exptl_crystal_size_max 0.35
_exptl_crystal_size_mid 0.15
_exptl_crystal_size_min 0.08
_refine_diff_density_max 0.738
_refine_diff_density_min -0.917
_refine_diff_density_rms 0.062
_refine_ls_extinction_method none
_refine_ls_goodness_of_fit_ref 1.001
_refine_ls_hydrogen_treatment constr
_refine_ls_matrix_type full
_refine_ls_number_parameters 539
_refine_ls_number_reflns 9464
_refine_ls_number_restraints 0
_refine_ls_restrained_S_all 1.001
_refine_ls_R_factor_all 0.0579
_refine_ls_R_factor_gt 0.0416
_refine_ls_shift/su_max 0.006
_refine_ls_shift/su_mean 0.000
_refine_ls_structure_factor_coef Fsqd
_refine_ls_weighting_details 'calc w=1/[\s^2^(Fo^2^)+(0.0376P)^2^+2.1545P] where P=(Fo^2^+2Fc^2^)/3'
_refine_ls_weighting_scheme calc
_refine_ls_wR_factor_gt 0.0923
_refine_ls_wR_factor_ref 0.1002
_reflns_number_gt 7557
_reflns_number_total 9464
_reflns_threshold_expression >2sigma(I)
_cod_data_source_file ja908626k_si_003.cif
_cod_data_source_block 50
_cod_depositor_comments
;
The following automatic conversions were performed:

'_symmetry_cell_setting' value 'Triclinic' changed to 'triclinic'
according to the built-in table from CIF Core dictionary named
'cif_core.dic' version 2.4.1 from 2010-06-29.

Automatic conversion script
Id: cif_fix_values 1673 2011-04-08 12:14:43Z adriana 
;
_cod_original_sg_symbol_H-M P-1
_cod_database_code 4101661

loop_
_symmetry_equiv_pos_as_xyz
'x, y, z'
'-x, -y, -z'

loop_
_atom_site_label
_atom_site_type_symbol
_atom_site_fract_x
_atom_site_fract_y
_atom_site_fract_z
_atom_site_U_iso_or_equiv
_atom_site_adp_type
_atom_site_occupancy
_atom_site_symmetry_multiplicity
_atom_site_calc_flag
_atom_site_refinement_flags
_atom_site_disorder_assembly
_atom_site_disorder_group
Br1 Br -0.05423(3) 0.70715(2) 0.54219(2) 0.04108(9) Uani 1 1 d . . .
O1 O 0.12761(17) 0.88791(13) 0.45942(13) 0.0332(4) Uani 1 1 d . . .
O2 O 0.32032(17) 0.92809(14) 0.36540(15) 0.0382(4) Uani 1 1 d . . .
O3 O 0.33581(16) 0.71064(14) 0.47200(13) 0.0317(4) Uani 1 1 d . . .
O4 O 0.4088(2) 0.44007(15) 0.33213(14) 0.0431(5) Uani 1 1 d . . .
O5 O 0.2959(2) 0.00217(16) 0.70945(17) 0.0449(5) Uani 1 1 d . . .
C1 C 0.1232(2) 0.6757(2) 0.55887(19) 0.0301(5) Uani 1 1 d . . .
H1 H 0.1239 0.7156 0.6000 0.036 Uiso 1 1 calc R . .
C2 C 0.2141(2) 0.71122(19) 0.45605(18) 0.0260(5) Uani 1 1 d . . .
C3 C 0.1746(2) 0.82434(19) 0.39602(19) 0.0294(5) Uani 1 1 d . . .
H3 H 0.1153 0.8347 0.3551 0.035 Uiso 1 1 calc R . .
C4 C 0.1944(2) 0.9711(2) 0.4157(2) 0.0326(6) Uani 1 1 d . . .
C5 C 0.3078(3) 0.8507(2) 0.3328(2) 0.0332(6) Uani 1 1 d . . .
H5 H 0.3147 0.8729 0.2605 0.040 Uiso 1 1 calc R . .
C6 C 0.3994(2) 0.7500(2) 0.3674(2) 0.0337(6) Uani 1 1 d . . .
H6 H 0.4884 0.7570 0.3562 0.040 Uiso 1 1 calc R . .
C7 C 0.3897(3) 0.6750(2) 0.3201(2) 0.0361(6) Uani 1 1 d . . .
H7A H 0.4634 0.6173 0.3228 0.043 Uiso 1 1 calc R . .
H7B H 0.3844 0.7092 0.2508 0.043 Uiso 1 1 calc R . .
C8 C 0.2616(2) 0.63950(19) 0.38686(17) 0.0282(5) Uani 1 1 d . . .
C9 C 0.2943(2) 0.53091(19) 0.45609(17) 0.0282(5) Uani 1 1 d . . .
H9 H 0.3611 0.5327 0.4848 0.034 Uiso 1 1 calc R . .
C10 C 0.3500(2) 0.4391(2) 0.41665(18) 0.0300(5) Uani 1 1 d . . .
C11 C 0.3183(2) 0.34829(19) 0.50469(18) 0.0282(5) Uani 1 1 d . . .
C12 C 0.3683(2) 0.2439(2) 0.51636(19) 0.0290(5) Uani 1 1 d . . .
C13 C 0.3230(2) 0.17454(19) 0.60856(19) 0.0286(5) Uani 1 1 d . . .
C14 C 0.2302(2) 0.2108(2) 0.68393(19) 0.0310(5) Uani 1 1 d . . .
H14 H 0.2006 0.1636 0.7449 0.037 Uiso 1 1 calc R . .
C15 C 0.1807(2) 0.3150(2) 0.67096(18) 0.0318(6) Uani 1 1 d . . .
H15 H 0.1182 0.3378 0.7221 0.038 Uiso 1 1 calc R . .
C16 C 0.2255(2) 0.38377(19) 0.58115(18) 0.0281(5) Uani 1 1 d . . .
C17 C 0.1836(2) 0.49900(19) 0.54605(18) 0.0290(5) Uani 1 1 d . . .
H17 H 0.1056 0.5156 0.5215 0.035 Uiso 1 1 calc R . .
C18 C 0.1576(3) 0.5618(2) 0.61563(19) 0.0339(6) Uani 1 1 d . . .
H18A H 0.2340 0.5482 0.6401 0.041 Uiso 1 1 calc R . .
H18B H 0.0864 0.5428 0.6729 0.041 Uiso 1 1 calc R . .
C19 C 0.2076(3) 1.0019(2) 0.4974(2) 0.0400(6) Uani 1 1 d . . .
H19A H 0.1231 1.0300 0.5325 0.060 Uiso 1 1 calc R . .
H19B H 0.2601 1.0530 0.4689 0.060 Uiso 1 1 calc R . .
H19C H 0.2479 0.9426 0.5434 0.060 Uiso 1 1 calc R . .
C20 C 0.1278(3) 1.0588(2) 0.3423(2) 0.0416(7) Uani 1 1 d . . .
H20A H 0.1206 1.0345 0.2923 0.062 Uiso 1 1 calc R . .
H20B H 0.1776 1.1119 0.3106 0.062 Uiso 1 1 calc R . .
H20C H 0.0427 1.0862 0.3770 0.062 Uiso 1 1 calc R . .
C21 C 0.1707(3) 0.6477(2) 0.3257(2) 0.0382(6) Uani 1 1 d . . .
H21A H 0.2107 0.6015 0.2858 0.057 Uiso 1 1 calc R . .
H21B H 0.1533 0.7171 0.2825 0.057 Uiso 1 1 calc R . .
H21C H 0.0908 0.6296 0.3701 0.057 Uiso 1 1 calc R . .
C22 C 0.4719(3) 0.2075(2) 0.4345(2) 0.0400(7) Uani 1 1 d . . .
H22A H 0.5470 0.1668 0.4595 0.060 Uiso 1 1 calc R . .
H22B H 0.4952 0.2660 0.3790 0.060 Uiso 1 1 calc R . .
H22C H 0.4398 0.1664 0.4126 0.060 Uiso 1 1 calc R . .
C23 C 0.3790(3) 0.06133(19) 0.6284(2) 0.0336(6) Uani 1 1 d . . .
H23A H 0.3929 0.0425 0.5686 0.040 Uiso 1 1 calc R . .
H23B H 0.4626 0.0458 0.6437 0.040 Uiso 1 1 calc R . .
Br2 Br 0.71008(3) 0.69054(2) 0.12158(2) 0.04599(10) Uani 1 1 d . . .
O1A O 0.51433(18) 0.84076(14) -0.02232(14) 0.0363(4) Uani 1 1 d . . .
O2A O 0.43614(18) 0.86426(14) -0.15373(14) 0.0370(4) Uani 1 1 d . . .
O3A O 0.51932(16) 0.65120(13) -0.05330(12) 0.0281(4) Uani 1 1 d . . .
O4A O 0.9212(2) 0.41927(15) -0.15487(14) 0.0462(5) Uani 1 1 d . . .
O5A O 0.9719(2) -0.02460(15) 0.23910(17) 0.0474(5) Uani 1 1 d . . .
C1A C 0.6011(2) 0.63478(19) 0.08200(18) 0.0289(5) Uani 1 1 d . . .
H1A H 0.5102 0.6637 0.1088 0.035 Uiso 1 1 calc R . .
C2A C 0.6262(2) 0.66946(18) -0.03186(17) 0.0255(5) Uani 1 1 d . . .
C3A C 0.6146(2) 0.78573(18) -0.08288(18) 0.0275(5) Uani 1 1 d . . .
H3A H 0.6974 0.8073 -0.1027 0.033 Uiso 1 1 calc R . .
C4A C 0.4251(3) 0.9087(2) -0.0787(2) 0.0364(6) Uani 1 1 d . . .
C5A C 0.5623(2) 0.8025(2) -0.17286(19) 0.0313(6) Uani 1 1 d . . .
H5A H 0.6179 0.8343 -0.2372 0.038 Uiso 1 1 calc R . .
C6A C 0.5575(3) 0.69365(19) -0.16076(18) 0.0308(5) Uani 1 1 d . . .
H6A H 0.4988 0.6901 -0.1958 0.037 Uiso 1 1 calc R . .
C7A C 0.6951(3) 0.6341(2) -0.18856(19) 0.0349(6) Uani 1 1 d . . .
H7A1 H 0.7466 0.6758 -0.2477 0.042 Uiso 1 1 calc R . .
H7A2 H 0.6960 0.5716 -0.2006 0.042 Uiso 1 1 calc R . .
C8A C 0.7455(2) 0.60901(19) -0.09401(17) 0.0270(5) Uani 1 1 d . . .
C9A C 0.7529(2) 0.49541(18) -0.03424(17) 0.0265(5) Uani 1 1 d . . .
H9A H 0.6719 0.4799 -0.0321 0.032 Uiso 1 1 calc R . .
C10A C 0.8607(2) 0.41274(19) -0.06976(19) 0.0304(5) Uani 1 1 d . . .
C11A C 0.8709(2) 0.32402(19) 0.02253(19) 0.0289(5) Uani 1 1 d . . .
C12A C 0.9371(2) 0.22214(19) 0.03132(19) 0.0308(6) Uani 1 1 d . . .
C13A C 0.9290(2) 0.15337(19) 0.1278(2) 0.0320(6) Uani 1 1 d . . .
C14A C 0.8597(3) 0.1865(2) 0.2104(2) 0.0354(6) Uani 1 1 d . . .
H14A H 0.8556 0.1392 0.2742 0.043 Uiso 1 1 calc R . .
C15A C 0.7961(3) 0.2881(2) 0.20110(19) 0.0330(6) Uani 1 1 d . . .
H15A H 0.7500 0.3094 0.2575 0.040 Uiso 1 1 calc R . .
C16A C 0.8030(2) 0.35680(19) 0.10606(18) 0.0285(5) Uani 1 1 d . . .
C17A C 0.7539(2) 0.47087(18) 0.07522(17) 0.0270(5) Uani 1 1 d . . .
H17A H 0.8195 0.5030 0.0762 0.032 Uiso 1 1 calc R . .
C18A C 0.6240(2) 0.51902(19) 0.13008(18) 0.0317(6) Uani 1 1 d . . .
H18C H 0.6228 0.5022 0.2002 0.038 Uiso 1 1 calc R . .
H18D H 0.5558 0.4924 0.1265 0.038 Uiso 1 1 calc R . .
C19A C 0.2922(3) 0.9096(4) -0.0110(3) 0.0742(12) Uani 1 1 d . . .
H19D H 0.2774 0.8405 0.0180 0.111 Uiso 1 1 calc R . .
H19E H 0.2290 0.9520 -0.0489 0.111 Uiso 1 1 calc R . .
H19F H 0.2847 0.9369 0.0413 0.111 Uiso 1 1 calc R . .
C20A C 0.4607(4) 1.0132(2) -0.1278(3) 0.0633(10) Uani 1 1 d . . .
H20D H 0.4549 1.0421 -0.0771 0.095 Uiso 1 1 calc R . .
H20E H 0.4020 1.0579 -0.1689 0.095 Uiso 1 1 calc R . .
H20F H 0.5479 1.0060 -0.1688 0.095 Uiso 1 1 calc R . .
C21A C 0.8753(3) 0.6397(2) -0.1196(2) 0.0388(6) Uani 1 1 d . . .
H21D H 0.8983 0.6288 -0.0588 0.058 Uiso 1 1 calc R . .
H21E H 0.8680 0.7113 -0.1582 0.058 Uiso 1 1 calc R . .
H21F H 0.9412 0.5985 -0.1580 0.058 Uiso 1 1 calc R . .
C22A C 1.0113(3) 0.1886(2) -0.0596(2) 0.0414(7) Uani 1 1 d . . .
H22D H 1.1014 0.1643 -0.0588 0.062 Uiso 1 1 calc R . .
H22E H 1.0022 0.2459 -0.1189 0.062 Uiso 1 1 calc R . .
H22F H 0.9779 0.1340 -0.0597 0.062 Uiso 1 1 calc R . .
C23A C 0.9971(3) 0.0417(2) 0.1410(2) 0.0424(7) Uani 1 1 d . . .
H23C H 0.9720 0.0165 0.0987 0.051 Uiso 1 1 calc R . .
H23D H 1.0899 0.0384 0.1172 0.051 Uiso 1 1 calc R . .
H5O H 0.336(4) -0.043(3) 0.743(3) 0.069(13) Uiso 1 1 d . . .
H5OA H 0.892(4) -0.024(3) 0.255(3) 0.079(14) Uiso 1 1 d . . .

loop_
_atom_site_aniso_label
_atom_site_aniso_U_11
_atom_site_aniso_U_22
_atom_site_aniso_U_33
_atom_site_aniso_U_23
_atom_site_aniso_U_13
_atom_site_aniso_U_12
Br1 0.02748(14) 0.03748(16) 0.05119(18) -0.01240(13) -0.00024(12) -0.00827(11)
O1 0.0323(10) 0.0279(9) 0.0378(10) -0.0113(8) -0.0011(8) -0.0104(7)
O2 0.0316(10) 0.0365(10) 0.0502(12) -0.0193(9) -0.0012(8) -0.0138(8)
O3 0.0276(9) 0.0364(10) 0.0333(10) -0.0122(8) -0.0071(7) -0.0078(8)
O4 0.0557(13) 0.0400(11) 0.0272(10) -0.0140(9) 0.0070(9) -0.0147(9)
O5 0.0421(12) 0.0310(11) 0.0514(13) 0.0049(10) -0.0193(10) -0.0067(9)
C1 0.0299(13) 0.0320(13) 0.0288(13) -0.0126(11) -0.0035(10) -0.0067(10)
C2 0.0245(12) 0.0295(13) 0.0259(12) -0.0097(10) -0.0039(10) -0.0089(10)
C3 0.0289(13) 0.0279(13) 0.0312(13) -0.0074(11) -0.0060(10) -0.0092(10)
C4 0.0292(13) 0.0279(13) 0.0408(15) -0.0094(12) -0.0064(11) -0.0096(10)
C5 0.0339(14) 0.0323(14) 0.0343(14) -0.0107(11) -0.0016(11) -0.0144(11)
C6 0.0251(13) 0.0385(15) 0.0366(14) -0.0143(12) 0.0014(11) -0.0112(11)
C7 0.0378(15) 0.0355(15) 0.0316(14) -0.0124(12) 0.0031(11) -0.0124(12)
C8 0.0319(13) 0.0295(13) 0.0221(12) -0.0089(10) -0.0008(10) -0.0098(10)
C9 0.0297(13) 0.0314(13) 0.0239(12) -0.0103(10) -0.0027(10) -0.0084(10)
C10 0.0310(13) 0.0310(13) 0.0277(13) -0.0099(11) -0.0044(10) -0.0077(11)
C11 0.0285(13) 0.0311(13) 0.0263(12) -0.0106(10) -0.0050(10) -0.0073(10)
C12 0.0275(13) 0.0331(14) 0.0301(13) -0.0119(11) -0.0077(10) -0.0075(10)
C13 0.0296(13) 0.0282(13) 0.0320(13) -0.0089(11) -0.0115(10) -0.0075(10)
C14 0.0354(14) 0.0309(14) 0.0252(12) -0.0040(11) -0.0065(10) -0.0114(11)
C15 0.0323(14) 0.0352(14) 0.0256(12) -0.0103(11) -0.0017(10) -0.0082(11)
C16 0.0302(13) 0.0271(13) 0.0285(12) -0.0099(10) -0.0080(10) -0.0054(10)
C17 0.0312(13) 0.0287(13) 0.0241(12) -0.0076(10) -0.0018(10) -0.0076(10)
C18 0.0407(15) 0.0316(14) 0.0243(12) -0.0089(11) -0.0014(11) -0.0069(11)
C19 0.0409(16) 0.0369(15) 0.0467(17) -0.0157(13) -0.0133(13) -0.0073(12)
C20 0.0453(17) 0.0333(15) 0.0450(17) -0.0048(13) -0.0148(13) -0.0110(13)
C21 0.0500(17) 0.0365(15) 0.0329(14) -0.0103(12) -0.0157(13) -0.0097(13)
C22 0.0430(16) 0.0327(15) 0.0389(15) -0.0154(13) -0.0027(13) -0.0024(12)
C23 0.0347(14) 0.0288(14) 0.0380(14) -0.0082(12) -0.0139(12) -0.0046(11)
Br2 0.0616(2) 0.03993(17) 0.05041(18) -0.01991(14) -0.02959(15) -0.00471(14)
O1A 0.0419(11) 0.0291(10) 0.0361(10) -0.0139(8) -0.0148(8) 0.0060(8)
O2A 0.0382(10) 0.0307(10) 0.0443(11) -0.0128(9) -0.0193(9) 0.0015(8)
O3A 0.0278(9) 0.0303(9) 0.0280(9) -0.0086(7) -0.0072(7) -0.0082(7)
O4A 0.0542(13) 0.0386(11) 0.0295(10) -0.0127(9) 0.0030(9) 0.0015(9)
O5A 0.0451(13) 0.0295(11) 0.0607(14) 0.0004(10) -0.0225(11) -0.0053(9)
C1A 0.0309(13) 0.0296(13) 0.0269(12) -0.0124(11) -0.0063(10) -0.0033(10)
C2A 0.0257(12) 0.0271(12) 0.0247(12) -0.0091(10) -0.0051(9) -0.0063(10)
C3A 0.0279(13) 0.0252(12) 0.0306(13) -0.0106(10) -0.0065(10) -0.0051(10)
C4A 0.0378(15) 0.0287(14) 0.0410(15) -0.0123(12) -0.0141(12) 0.0024(11)
C5A 0.0325(14) 0.0306(14) 0.0282(13) -0.0055(11) -0.0079(11) -0.0068(11)
C6A 0.0378(14) 0.0321(14) 0.0251(12) -0.0086(11) -0.0113(11) -0.0068(11)
C7A 0.0436(16) 0.0338(14) 0.0238(12) -0.0096(11) -0.0064(11) -0.0040(12)
C8A 0.0276(12) 0.0267(12) 0.0238(12) -0.0079(10) -0.0018(10) -0.0060(10)
C9A 0.0269(12) 0.0266(12) 0.0238(12) -0.0088(10) -0.0031(10) -0.0042(10)
C10A 0.0310(13) 0.0284(13) 0.0300(13) -0.0114(11) -0.0027(11) -0.0054(10)
C11A 0.0277(13) 0.0269(13) 0.0319(13) -0.0110(11) -0.0046(10) -0.0053(10)
C12A 0.0300(13) 0.0263(13) 0.0370(14) -0.0116(11) -0.0051(11) -0.0079(10)
C13A 0.0323(14) 0.0252(13) 0.0394(15) -0.0093(11) -0.0091(11) -0.0072(10)
C14A 0.0409(15) 0.0296(14) 0.0332(14) -0.0036(11) -0.0120(12) -0.0079(11)
C15A 0.0390(15) 0.0295(13) 0.0292(13) -0.0095(11) -0.0060(11) -0.0067(11)
C16A 0.0302(13) 0.0266(13) 0.0285(13) -0.0086(10) -0.0069(10) -0.0055(10)
C17A 0.0307(13) 0.0242(12) 0.0243(12) -0.0084(10) -0.0044(10) -0.0043(10)
C18A 0.0347(14) 0.0304(13) 0.0238(12) -0.0090(11) -0.0012(10) -0.0038(11)
C19A 0.0363(19) 0.113(4) 0.070(3) -0.044(3) -0.0042(17) 0.002(2)
C20A 0.109(3) 0.0297(16) 0.062(2) -0.0060(16) -0.046(2) -0.0121(18)
C21A 0.0304(14) 0.0334(15) 0.0446(16) -0.0095(13) -0.0007(12) -0.0077(11)
C22A 0.0454(17) 0.0313(14) 0.0432(16) -0.0176(13) -0.0009(13) -0.0049(12)
C23A 0.0467(17) 0.0267(14) 0.0513(18) -0.0091(13) -0.0153(14) -0.0039(12)

loop_
_atom_type_symbol
_atom_type_description
_atom_type_scat_dispersion_real
_atom_type_scat_dispersion_imag
_atom_type_scat_source
C C 0.0033 0.0016 'International Tables Vol C Tables 4.2.6.8 and 6.1.1.4'
H H 0.0000 0.0000 'International Tables Vol C Tables 4.2.6.8 and 6.1.1.4'
O O 0.0106 0.0060 'International Tables Vol C Tables 4.2.6.8 and 6.1.1.4'
Br Br -0.2901 2.4595 'International Tables Vol C Tables 4.2.6.8 and 6.1.1.4'

loop_
_geom_angle_atom_site_label_1
_geom_angle_atom_site_label_2
_geom_angle_atom_site_label_3
_geom_angle
_geom_angle_site_symmetry_1
_geom_angle_site_symmetry_3
_geom_angle_publ_flag
C3 O1 C4 108.28(18) . . ?
C5 O2 C4 108.08(19) . . ?
C6 O3 C2 96.67(18) . . ?
C23 O5 H5O 110(3) . . ?
C18 C1 C2 115.3(2) . . ?
C18 C1 Br1 108.52(17) . . ?
C2 C1 Br1 108.75(17) . . ?
C18 C1 H1 108.0 . . ?
C2 C1 H1 108.0 . . ?
Br1 C1 H1 108.0 . . ?
O3 C2 C1 107.65(19) . . ?
O3 C2 C3 101.31(18) . . ?
C1 C2 C3 115.3(2) . . ?
O3 C2 C8 101.08(18) . . ?
C1 C2 C8 118.0(2) . . ?
C3 C2 C8 111.02(19) . . ?
O1 C3 C2 110.7(2) . . ?
O1 C3 C5 104.11(19) . . ?
C2 C3 C5 101.8(2) . . ?
O1 C3 H3 113.1 . . ?
C2 C3 H3 113.1 . . ?
C5 C3 H3 113.1 . . ?
O2 C4 O1 104.34(19) . . ?
O2 C4 C19 108.8(2) . . ?
O1 C4 C19 109.0(2) . . ?
O2 C4 C20 110.4(2) . . ?
O1 C4 C20 110.9(2) . . ?
C19 C4 C20 113.0(2) . . ?
O2 C5 C6 111.5(2) . . ?
O2 C5 C3 104.8(2) . . ?
C6 C5 C3 101.7(2) . . ?
O2 C5 H5 112.7 . . ?
C6 C5 H5 112.7 . . ?
C3 C5 H5 112.7 . . ?
O3 C6 C5 102.55(19) . . ?
O3 C6 C7 103.6(2) . . ?
C5 C6 C7 107.9(2) . . ?
O3 C6 H6 113.9 . . ?
C5 C6 H6 113.9 . . ?
C7 C6 H6 113.9 . . ?
C6 C7 C8 102.6(2) . . ?
C6 C7 H7A 111.2 . . ?
C8 C7 H7A 111.2 . . ?
C6 C7 H7B 111.2 . . ?
C8 C7 H7B 111.2 . . ?
H7A C7 H7B 109.2 . . ?
C9 C8 C21 112.1(2) . . ?
C9 C8 C7 109.1(2) . . ?
C21 C8 C7 112.5(2) . . ?
C9 C8 C2 105.17(19) . . ?
C21 C8 C2 117.1(2) . . ?
C7 C8 C2 99.91(19) . . ?
C10 C9 C8 121.5(2) . . ?
C10 C9 C17 104.7(2) . . ?
C8 C9 C17 114.4(2) . . ?
C10 C9 H9 104.9 . . ?
C8 C9 H9 104.9 . . ?
C17 C9 H9 104.9 . . ?
O4 C10 C11 127.9(2) . . ?
O4 C10 C9 126.7(2) . . ?
C11 C10 C9 105.3(2) . . ?
C12 C11 C16 122.1(2) . . ?
C12 C11 C10 129.3(2) . . ?
C16 C11 C10 108.6(2) . . ?
C11 C12 C13 117.4(2) . . ?
C11 C12 C22 121.2(2) . . ?
C13 C12 C22 121.3(2) . . ?
C14 C13 C12 120.0(2) . . ?
C14 C13 C23 119.8(2) . . ?
C12 C13 C23 120.1(2) . . ?
C15 C14 C13 122.0(2) . . ?
C15 C14 H14 119.0 . . ?
C13 C14 H14 119.0 . . ?
C16 C15 C14 118.5(2) . . ?
C16 C15 H15 120.7 . . ?
C14 C15 H15 120.7 . . ?
C15 C16 C11 120.1(2) . . ?
C15 C16 C17 129.2(2) . . ?
C11 C16 C17 110.6(2) . . ?
C16 C17 C18 120.6(2) . . ?
C16 C17 C9 102.9(2) . . ?
C18 C17 C9 109.1(2) . . ?
C16 C17 H17 107.9 . . ?
C18 C17 H17 107.9 . . ?
C9 C17 H17 107.9 . . ?
C17 C18 C1 109.1(2) . . ?
C17 C18 H18A 109.9 . . ?
C1 C18 H18A 109.9 . . ?
C17 C18 H18B 109.9 . . ?
C1 C18 H18B 109.9 . . ?
H18A C18 H18B 108.3 . . ?
C4 C19 H19A 109.5 . . ?
C4 C19 H19B 109.5 . . ?
H19A C19 H19B 109.5 . . ?
C4 C19 H19C 109.5 . . ?
H19A C19 H19C 109.5 . . ?
H19B C19 H19C 109.5 . . ?
C4 C20 H20A 109.5 . . ?
C4 C20 H20B 109.5 . . ?
H20A C20 H20B 109.5 . . ?
C4 C20 H20C 109.5 . . ?
H20A C20 H20C 109.5 . . ?
H20B C20 H20C 109.5 . . ?
C8 C21 H21A 109.5 . . ?
C8 C21 H21B 109.5 . . ?
H21A C21 H21B 109.5 . . ?
C8 C21 H21C 109.5 . . ?
H21A C21 H21C 109.5 . . ?
H21B C21 H21C 109.5 . . ?
C12 C22 H22A 109.5 . . ?
C12 C22 H22B 109.5 . . ?
H22A C22 H22B 109.5 . . ?
C12 C22 H22C 109.5 . . ?
H22A C22 H22C 109.5 . . ?
H22B C22 H22C 109.5 . . ?
O5 C23 C13 111.5(2) . . ?
O5 C23 H23A 109.3 . . ?
C13 C23 H23A 109.3 . . ?
O5 C23 H23B 109.3 . . ?
C13 C23 H23B 109.3 . . ?
H23A C23 H23B 108.0 . . ?
C4A O1A C3A 109.06(19) . . ?
C5A O2A C4A 108.84(19) . . ?
C6A O3A C2A 96.74(17) . . ?
C23A O5A H5OA 105(3) . . ?
C18A C1A C2A 114.5(2) . . ?
C18A C1A Br2 108.82(17) . . ?
C2A C1A Br2 109.74(16) . . ?
C18A C1A H1A 107.9 . . ?
C2A C1A H1A 107.9 . . ?
Br2 C1A H1A 107.9 . . ?
O3A C2A C1A 105.91(18) . . ?
O3A C2A C3A 101.61(18) . . ?
C1A C2A C3A 115.5(2) . . ?
O3A C2A C8A 101.40(18) . . ?
C1A C2A C8A 119.6(2) . . ?
C3A C2A C8A 110.04(19) . . ?
O1A C3A C2A 110.22(19) . . ?
O1A C3A C5A 105.2(2) . . ?
C2A C3A C5A 101.93(19) . . ?
O1A C3A H3A 112.9 . . ?
C2A C3A H3A 112.9 . . ?
C5A C3A H3A 112.9 . . ?
O1A C4A O2A 105.62(19) . . ?
O1A C4A C19A 107.9(3) . . ?
O2A C4A C19A 108.7(3) . . ?
O1A C4A C20A 110.1(3) . . ?
O2A C4A C20A 109.8(2) . . ?
C19A C4A C20A 114.5(3) . . ?
O2A C5A C6A 111.6(2) . . ?
O2A C5A C3A 104.4(2) . . ?
C6A C5A C3A 101.6(2) . . ?
O2A C5A H5A 112.8 . . ?
C6A C5A H5A 112.8 . . ?
C3A C5A H5A 112.8 . . ?
O3A C6A C5A 101.85(19) . . ?
O3A C6A C7A 103.8(2) . . ?
C5A C6A C7A 108.7(2) . . ?
O3A C6A H6A 113.8 . . ?
C5A C6A H6A 113.8 . . ?
C7A C6A H6A 113.8 . . ?
C6A C7A C8A 102.62(19) . . ?
C6A C7A H7A1 111.2 . . ?
C8A C7A H7A1 111.2 . . ?
C6A C7A H7A2 111.2 . . ?
C8A C7A H7A2 111.2 . . ?
H7A1 C7A H7A2 109.2 . . ?
C9A C8A C21A 111.4(2) . . ?
C9A C8A C7A 110.2(2) . . ?
C21A C8A C7A 112.6(2) . . ?
C9A C8A C2A 105.80(18) . . ?
C21A C8A C2A 116.4(2) . . ?
C7A C8A C2A 99.72(19) . . ?
C10A C9A C8A 121.0(2) . . ?
C10A C9A C17A 104.1(2) . . ?
C8A C9A C17A 113.9(2) . . ?
C10A C9A H9A 105.6 . . ?
C8A C9A H9A 105.6 . . ?
C17A C9A H9A 105.6 . . ?
O4A C10A C11A 128.9(2) . . ?
O4A C10A C9A 126.3(2) . . ?
C11A C10A C9A 104.8(2) . . ?
C16A C11A C12A 121.8(2) . . ?
C16A C11A C10A 109.3(2) . . ?
C12A C11A C10A 128.9(2) . . ?
C13A C12A C11A 117.2(2) . . ?
C13A C12A C22A 121.8(2) . . ?
C11A C12A C22A 121.0(2) . . ?
C14A C13A C12A 120.5(2) . . ?
C14A C13A C23A 120.4(2) . . ?
C12A C13A C23A 119.1(2) . . ?
C13A C14A C15A 121.9(2) . . ?
C13A C14A H14A 119.1 . . ?
C15A C14A H14A 119.1 . . ?
C16A C15A C14A 118.1(2) . . ?
C16A C15A H15A 120.9 . . ?
C14A C15A H15A 120.9 . . ?
C15A C16A C11A 120.5(2) . . ?
C15A C16A C17A 129.0(2) . . ?
C11A C16A C17A 110.4(2) . . ?
C16A C17A C18A 121.0(2) . . ?
C16A C17A C9A 102.71(19) . . ?
C18A C17A C9A 109.3(2) . . ?
C16A C17A H17A 107.7 . . ?
C18A C17A H17A 107.7 . . ?
C9A C17A H17A 107.7 . . ?
C17A C18A C1A 108.8(2) . . ?
C17A C18A H18C 109.9 . . ?
C1A C18A H18C 109.9 . . ?
C17A C18A H18D 109.9 . . ?
C1A C18A H18D 109.9 . . ?
H18C C18A H18D 108.3 . . ?
C4A C19A H19D 109.5 . . ?
C4A C19A H19E 109.5 . . ?
H19D C19A H19E 109.5 . . ?
C4A C19A H19F 109.5 . . ?
H19D C19A H19F 109.5 . . ?
H19E C19A H19F 109.5 . . ?
C4A C20A H20D 109.5 . . ?
C4A C20A H20E 109.5 . . ?
H20D C20A H20E 109.5 . . ?
C4A C20A H20F 109.5 . . ?
H20D C20A H20F 109.5 . . ?
H20E C20A H20F 109.5 . . ?
C8A C21A H21D 109.5 . . ?
C8A C21A H21E 109.5 . . ?
H21D C21A H21E 109.5 . . ?
C8A C21A H21F 109.5 . . ?
H21D C21A H21F 109.5 . . ?
H21E C21A H21F 109.5 . . ?
C12A C22A H22D 109.5 . . ?
C12A C22A H22E 109.5 . . ?
H22D C22A H22E 109.5 . . ?
C12A C22A H22F 109.5 . . ?
H22D C22A H22F 109.5 . . ?
H22E C22A H22F 109.5 . . ?
O5A C23A C13A 115.4(2) . . ?
O5A C23A H23C 108.4 . . ?
C13A C23A H23C 108.4 . . ?
O5A C23A H23D 108.4 . . ?
C13A C23A H23D 108.4 . . ?
H23C C23A H23D 107.5 . . ?

loop_
_geom_bond_atom_site_label_1
_geom_bond_atom_site_label_2
_geom_bond_distance
_geom_bond_site_symmetry_2
_geom_bond_publ_flag
Br1 C1 1.986(3) . ?
O1 C3 1.430(3) . ?
O1 C4 1.441(3) . ?
O2 C5 1.431(3) . ?
O2 C4 1.440(3) . ?
O3 C6 1.461(3) . ?
O3 C2 1.462(3) . ?
O4 C10 1.217(3) . ?
O5 C23 1.430(3) . ?
O5 H5O 0.78(4) . ?
C1 C18 1.536(4) . ?
C1 C2 1.542(3) . ?
C1 H1 0.9900 . ?
C2 C3 1.547(3) . ?
C2 C8 1.589(3) . ?
C3 C5 1.561(3) . ?
C3 H3 0.9900 . ?
C4 C19 1.507(4) . ?
C4 C20 1.515(4) . ?
C5 C6 1.523(4) . ?
C5 H5 0.9900 . ?
C6 C7 1.540(4) . ?
C6 H6 0.9900 . ?
C7 C8 1.570(3) . ?
C7 H7A 0.9800 . ?
C7 H7B 0.9800 . ?
C8 C9 1.533(4) . ?
C8 C21 1.534(4) . ?
C9 C10 1.526(3) . ?
C9 C17 1.538(3) . ?
C9 H9 0.9900 . ?
C10 C11 1.506(3) . ?
C11 C12 1.403(4) . ?
C11 C16 1.410(3) . ?
C12 C13 1.409(4) . ?
C12 C22 1.520(4) . ?
C13 C14 1.404(4) . ?
C13 C23 1.513(3) . ?
C14 C15 1.396(4) . ?
C14 H14 0.9400 . ?
C15 C16 1.383(3) . ?
C15 H15 0.9400 . ?
C16 C17 1.515(3) . ?
C17 C18 1.526(4) . ?
C17 H17 0.9900 . ?
C18 H18A 0.9800 . ?
C18 H18B 0.9800 . ?
C19 H19A 0.9700 . ?
C19 H19B 0.9700 . ?
C19 H19C 0.9700 . ?
C20 H20A 0.9700 . ?
C20 H20B 0.9700 . ?
C20 H20C 0.9700 . ?
C21 H21A 0.9700 . ?
C21 H21B 0.9700 . ?
C21 H21C 0.9700 . ?
C22 H22A 0.9700 . ?
C22 H22B 0.9700 . ?
C22 H22C 0.9700 . ?
C23 H23A 0.9800 . ?
C23 H23B 0.9800 . ?
Br2 C1A 1.982(3) . ?
O1A C4A 1.421(3) . ?
O1A C3A 1.430(3) . ?
O2A C5A 1.431(3) . ?
O2A C4A 1.442(3) . ?
O3A C6A 1.455(3) . ?
O3A C2A 1.458(3) . ?
O4A C10A 1.214(3) . ?
O5A C23A 1.413(4) . ?
O5A H5OA 0.85(4) . ?
C1A C18A 1.529(3) . ?
C1A C2A 1.538(3) . ?
C1A H1A 0.9900 . ?
C2A C3A 1.546(3) . ?
C2A C8A 1.582(3) . ?
C3A C5A 1.550(4) . ?
C3A H3A 0.9900 . ?
C4A C19A 1.506(4) . ?
C4A C20A 1.524(4) . ?
C5A C6A 1.528(4) . ?
C5A H5A 0.9900 . ?
C6A C7A 1.531(4) . ?
C6A H6A 0.9900 . ?
C7A C8A 1.571(4) . ?
C7A H7A1 0.9800 . ?
C7A H7A2 0.9800 . ?
C8A C9A 1.538(3) . ?
C8A C21A 1.542(4) . ?
C9A C10A 1.532(3) . ?
C9A C17A 1.543(3) . ?
C9A H9A 0.9900 . ?
C10A C11A 1.501(4) . ?
C11A C16A 1.401(3) . ?
C11A C12A 1.409(3) . ?
C12A C13A 1.406(4) . ?
C12A C22A 1.511(4) . ?
C13A C14A 1.396(4) . ?
C13A C23A 1.528(4) . ?
C14A C15A 1.398(4) . ?
C14A H14A 0.9400 . ?
C15A C16A 1.390(4) . ?
C15A H15A 0.9400 . ?
C16A C17A 1.508(3) . ?
C17A C18A 1.521(3) . ?
C17A H17A 0.9900 . ?
C18A H18C 0.9800 . ?
C18A H18D 0.9800 . ?
C19A H19D 0.9700 . ?
C19A H19E 0.9700 . ?
C19A H19F 0.9700 . ?
C20A H20D 0.9700 . ?
C20A H20E 0.9700 . ?
C20A H20F 0.9700 . ?
C21A H21D 0.9700 . ?
C21A H21E 0.9700 . ?
C21A H21F 0.9700 . ?
C22A H22D 0.9700 . ?
C22A H22E 0.9700 . ?
C22A H22F 0.9700 . ?
C23A H23C 0.9800 . ?
C23A H23D 0.9800 . ?

loop_
_geom_torsion_atom_site_label_1
_geom_torsion_atom_site_label_2
_geom_torsion_atom_site_label_3
_geom_torsion_atom_site_label_4
_geom_torsion
_geom_torsion_site_symmetry_1
_geom_torsion_site_symmetry_2
_geom_torsion_site_symmetry_3
_geom_torsion_site_symmetry_4
_geom_torsion_publ_flag
C6 O3 C2 C1 -177.74(19) . . . . ?
C6 O3 C2 C3 -56.4(2) . . . . ?
C6 O3 C2 C8 57.9(2) . . . . ?
C18 C1 C2 O3 -71.5(3) . . . . ?
Br1 C1 C2 O3 166.38(15) . . . . ?
C18 C1 C2 C3 176.3(2) . . . . ?
Br1 C1 C2 C3 54.2(2) . . . . ?
C18 C1 C2 C8 41.9(3) . . . . ?
Br1 C1 C2 C8 -80.2(2) . . . . ?
C4 O1 C3 C2 129.2(2) . . . . ?
C4 O1 C3 C5 20.5(3) . . . . ?
O3 C2 C3 O1 -75.4(2) . . . . ?
C1 C2 C3 O1 40.5(3) . . . . ?
C8 C2 C3 O1 177.91(18) . . . . ?
O3 C2 C3 C5 34.7(2) . . . . ?
C1 C2 C3 C5 150.6(2) . . . . ?
C8 C2 C3 C5 -71.9(2) . . . . ?
C5 O2 C4 O1 31.0(3) . . . . ?
C5 O2 C4 C19 147.2(2) . . . . ?
C5 O2 C4 C20 -88.3(2) . . . . ?
C3 O1 C4 O2 -32.1(3) . . . . ?
C3 O1 C4 C19 -148.2(2) . . . . ?
C3 O1 C4 C20 86.7(3) . . . . ?
C4 O2 C5 C6 -127.4(2) . . . . ?
C4 O2 C5 C3 -18.2(3) . . . . ?
O1 C3 C5 O2 -1.4(3) . . . . ?
C2 C3 C5 O2 -116.5(2) . . . . ?
O1 C3 C5 C6 114.8(2) . . . . ?
C2 C3 C5 C6 -0.3(2) . . . . ?
C2 O3 C6 C5 57.0(2) . . . . ?
C2 O3 C6 C7 -55.2(2) . . . . ?
O2 C5 C6 O3 76.9(2) . . . . ?
C3 C5 C6 O3 -34.4(2) . . . . ?
O2 C5 C6 C7 -174.13(19) . . . . ?
C3 C5 C6 C7 74.6(2) . . . . ?
O3 C6 C7 C8 30.1(3) . . . . ?
C5 C6 C7 C8 -78.2(2) . . . . ?
C6 C7 C8 C9 -104.9(2) . . . . ?
C6 C7 C8 C21 130.1(2) . . . . ?
C6 C7 C8 C2 5.1(2) . . . . ?
O3 C2 C8 C9 74.3(2) . . . . ?
C1 C2 C8 C9 -42.6(3) . . . . ?
C3 C2 C8 C9 -178.83(19) . . . . ?
O3 C2 C8 C21 -160.5(2) . . . . ?
C1 C2 C8 C21 82.5(3) . . . . ?
C3 C2 C8 C21 -53.7(3) . . . . ?
O3 C2 C8 C7 -38.7(2) . . . . ?
C1 C2 C8 C7 -155.7(2) . . . . ?
C3 C2 C8 C7 68.1(2) . . . . ?
C21 C8 C9 C10 54.6(3) . . . . ?
C7 C8 C9 C10 -70.7(3) . . . . ?
C2 C8 C9 C10 -177.2(2) . . . . ?
C21 C8 C9 C17 -72.7(3) . . . . ?
C7 C8 C9 C17 162.0(2) . . . . ?
C2 C8 C9 C17 55.6(3) . . . . ?
C8 C9 C10 O4 23.6(4) . . . . ?
C17 C9 C10 O4 155.0(3) . . . . ?
C8 C9 C10 C11 -157.4(2) . . . . ?
C17 C9 C10 C11 -25.9(3) . . . . ?
O4 C10 C11 C12 13.9(5) . . . . ?
C9 C10 C11 C12 -165.2(3) . . . . ?
O4 C10 C11 C16 -167.0(3) . . . . ?
C9 C10 C11 C16 14.0(3) . . . . ?
C16 C11 C12 C13 -0.5(4) . . . . ?
C10 C11 C12 C13 178.6(2) . . . . ?
C16 C11 C12 C22 -177.6(2) . . . . ?
C10 C11 C12 C22 1.5(4) . . . . ?
C11 C12 C13 C14 0.7(4) . . . . ?
C22 C12 C13 C14 177.9(2) . . . . ?
C11 C12 C13 C23 -176.1(2) . . . . ?
C22 C12 C13 C23 1.0(4) . . . . ?
C12 C13 C14 C15 -0.3(4) . . . . ?
C23 C13 C14 C15 176.6(2) . . . . ?
C13 C14 C15 C16 -0.4(4) . . . . ?
C14 C15 C16 C11 0.7(4) . . . . ?
C14 C15 C16 C17 176.5(2) . . . . ?
C12 C11 C16 C15 -0.2(4) . . . . ?
C10 C11 C16 C15 -179.5(2) . . . . ?
C12 C11 C16 C17 -176.8(2) . . . . ?
C10 C11 C16 C17 4.0(3) . . . . ?
C15 C16 C17 C18 42.2(4) . . . . ?
C11 C16 C17 C18 -141.6(2) . . . . ?
C15 C16 C17 C9 163.9(3) . . . . ?
C11 C16 C17 C9 -19.9(3) . . . . ?
C10 C9 C17 C16 27.5(3) . . . . ?
C8 C9 C17 C16 162.9(2) . . . . ?
C10 C9 C17 C18 156.7(2) . . . . ?
C8 C9 C17 C18 -67.9(3) . . . . ?
C16 C17 C18 C1 177.4(2) . . . . ?
C9 C17 C18 C1 58.8(3) . . . . ?
C2 C1 C18 C17 -47.8(3) . . . . ?
Br1 C1 C18 C17 74.4(2) . . . . ?
C14 C13 C23 O5 22.0(3) . . . . ?
C12 C13 C23 O5 -161.1(2) . . . . ?
C6A O3A C2A C1A 176.83(19) . . . . ?
C6A O3A C2A C3A 55.8(2) . . . . ?
C6A O3A C2A C8A -57.6(2) . . . . ?
C18A C1A C2A O3A 73.2(3) . . . . ?
Br2 C1A C2A O3A -164.08(14) . . . . ?
C18A C1A C2A C3A -175.2(2) . . . . ?
Br2 C1A C2A C3A -52.5(2) . . . . ?
C18A C1A C2A C8A -40.2(3) . . . . ?
Br2 C1A C2A C8A 82.4(2) . . . . ?
C4A O1A C3A C2A -124.4(2) . . . . ?
C4A O1A C3A C5A -15.2(3) . . . . ?
O3A C2A C3A O1A 78.5(2) . . . . ?
C1A C2A C3A O1A -35.6(3) . . . . ?
C8A C2A C3A O1A -174.64(19) . . . . ?
O3A C2A C3A C5A -32.8(2) . . . . ?
C1A C2A C3A C5A -146.9(2) . . . . ?
C8A C2A C3A C5A 74.0(2) . . . . ?
C3A O1A C4A O2A 25.6(3) . . . . ?
C3A O1A C4A C19A 141.7(3) . . . . ?
C3A O1A C4A C20A -92.8(3) . . . . ?
C5A O2A C4A O1A -26.3(3) . . . . ?
C5A O2A C4A C19A -141.8(3) . . . . ?
C5A O2A C4A C20A 92.3(3) . . . . ?
C4A O2A C5A C6A 125.5(2) . . . . ?
C4A O2A C5A C3A 16.5(3) . . . . ?
O1A C3A C5A O2A -0.9(2) . . . . ?
C2A C3A C5A O2A 114.1(2) . . . . ?
O1A C3A C5A C6A -117.0(2) . . . . ?
C2A C3A C5A C6A -2.0(2) . . . . ?
C2A O3A C6A C5A -57.7(2) . . . . ?
C2A O3A C6A C7A 55.1(2) . . . . ?
O2A C5A C6A O3A -74.3(2) . . . . ?
C3A C5A C6A O3A 36.4(2) . . . . ?
O2A C5A C6A C7A 176.5(2) . . . . ?
C3A C5A C6A C7A -72.8(2) . . . . ?
O3A C6A C7A C8A -30.3(2) . . . . ?
C5A C6A C7A C8A 77.5(2) . . . . ?
C6A C7A C8A C9A 106.2(2) . . . . ?
C6A C7A C8A C21A -128.7(2) . . . . ?
C6A C7A C8A C2A -4.7(2) . . . . ?
O3A C2A C8A C9A -76.1(2) . . . . ?
C1A C2A C8A C9A 39.7(3) . . . . ?
C3A C2A C8A C9A 176.88(19) . . . . ?
O3A C2A C8A C21A 159.5(2) . . . . ?
C1A C2A C8A C21A -84.6(3) . . . . ?
C3A C2A C8A C21A 52.5(3) . . . . ?
O3A C2A C8A C7A 38.2(2) . . . . ?
C1A C2A C8A C7A 154.0(2) . . . . ?
C3A C2A C8A C7A -68.8(2) . . . . ?
C21A C8A C9A C10A -50.4(3) . . . . ?
C7A C8A C9A C10A 75.3(3) . . . . ?
C2A C8A C9A C10A -177.8(2) . . . . ?
C21A C8A C9A C17A 74.9(3) . . . . ?
C7A C8A C9A C17A -159.4(2) . . . . ?
C2A C8A C9A C17A -52.5(3) . . . . ?
C8A C9A C10A O4A -25.1(4) . . . . ?
C17A C9A C10A O4A -154.8(3) . . . . ?
C8A C9A C10A C11A 156.1(2) . . . . ?
C17A C9A C10A C11A 26.5(3) . . . . ?
O4A C10A C11A C16A 167.6(3) . . . . ?
C9A C10A C11A C16A -13.7(3) . . . . ?
O4A C10A C11A C12A -11.6(5) . . . . ?
C9A C10A C11A C12A 167.1(3) . . . . ?
C16A C11A C12A C13A 2.0(4) . . . . ?
C10A C11A C12A C13A -178.9(2) . . . . ?
C16A C11A C12A C22A -179.2(2) . . . . ?
C10A C11A C12A C22A -0.1(4) . . . . ?
C11A C12A C13A C14A -1.1(4) . . . . ?
C22A C12A C13A C14A -180.0(3) . . . . ?
C11A C12A C13A C23A 178.9(2) . . . . ?
C22A C12A C13A C23A 0.0(4) . . . . ?
C12A C13A C14A C15A 0.0(4) . . . . ?
C23A C13A C14A C15A -180.0(3) . . . . ?
C13A C14A C15A C16A 0.2(4) . . . . ?
C14A C15A C16A C11A 0.6(4) . . . . ?
C14A C15A C16A C17A -174.2(2) . . . . ?
C12A C11A C16A C15A -1.8(4) . . . . ?
C10A C11A C16A C15A 179.0(2) . . . . ?
C12A C11A C16A C17A 174.0(2) . . . . ?
C10A C11A C16A C17A -5.3(3) . . . . ?
C15A C16A C17A C18A -41.0(4) . . . . ?
C11A C16A C17A C18A 143.8(2) . . . . ?
C15A C16A C17A C9A -163.0(3) . . . . ?
C11A C16A C17A C9A 21.7(3) . . . . ?
C10A C9A C17A C16A -28.9(2) . . . . ?
C8A C9A C17A C16A -162.7(2) . . . . ?
C10A C9A C17A C18A -158.6(2) . . . . ?
C8A C9A C17A C18A 67.7(3) . . . . ?
C16A C17A C18A C1A 180.0(2) . . . . ?
C9A C17A C18A C1A -61.2(3) . . . . ?
C2A C1A C18A C17A 48.5(3) . . . . ?
Br2 C1A C18A C17A -74.7(2) . . . . ?
C14A C13A C23A O5A 7.1(4) . . . . ?
C12A C13A C23A O5A -172.9(2) . . . . ?
